data_4068159
loop_
_publ_author_name
'Arkhypchuk, Anna I.'
'Santoni, Marie-Pierre'
'Ott, Sascha'

_publ_section_title
;
 Revisiting the Phospha-Wittig--Horner Reaction
;
_journal_issue 3
_journal_name_full Organometallics
_journal_page_first 1118
_journal_paper_doi 10.1021/om201158k
_journal_volume 31
_journal_year 2012
_chemical_compound_source 'Synthesized by the authors. See text'
_chemical_formula_moiety 'C15 H16 O8 P2 W'
_chemical_formula_sum 'C15 H16 O8 P2 W'
_chemical_formula_weight 570.07
_chemical_name_systematic
; 
 ? 
;
_space_group_IT_number 2
_symmetry_cell_setting triclinic
_symmetry_space_group_name_Hall '-P 1'
_symmetry_space_group_name_H-M 'P -1'
_atom_sites_solution_hydrogens geom
_atom_sites_solution_primary direct
_atom_sites_solution_secondary difmap
_audit_creation_method SHELXL-97
_cell_angle_alpha 85.110(1)
_cell_angle_beta 82.067(1)
_cell_angle_gamma 75.660(1)
_cell_formula_units_Z 4
_cell_length_a 9.9127(10)
_cell_length_b 11.7673(12)
_cell_length_c 17.9264(18)
_cell_measurement_reflns_used 9021
_cell_measurement_temperature 100
_cell_measurement_theta_max 30.34
_cell_measurement_theta_min 2.18
_cell_volume 2003.7(4)
_computing_cell_refinement 'SAINT V7.68A(Bruker AXS, )'
_computing_data_collection 'APEX2  (Bruker AXS, 1)'
_computing_data_reduction 'SAINT V7.68A(Bruker AXS, )'
_computing_molecular_graphics 'SHELXTL v6.12 (Bruker AXS, 2001)'
_computing_publication_material 'UdMX (Maris, 2004)'
_computing_structure_refinement 'SHELXL97 (Sheldrick, 2008)'
_computing_structure_solution 'SHELXS97 (Sheldrick, 2008)'
_diffrn_ambient_temperature 100
_diffrn_detector_area_resol_mean 8.3
_diffrn_measured_fraction_theta_full 0.926
_diffrn_measured_fraction_theta_max 0.926
_diffrn_measurement_device_type 'Bruker APEX II'
_diffrn_measurement_method \w
_diffrn_radiation_monochromator Graphite
_diffrn_radiation_source 'X-ray Sealed tube'
_diffrn_radiation_type MoK\a
_diffrn_radiation_wavelength 0.71073
_diffrn_reflns_av_R_equivalents 0.051
_diffrn_reflns_av_sigmaI/netI 0.0766
_diffrn_reflns_limit_h_max 13
_diffrn_reflns_limit_h_min -14
_diffrn_reflns_limit_k_max 16
_diffrn_reflns_limit_k_min -16
_diffrn_reflns_limit_l_max 25
_diffrn_reflns_limit_l_min -25
_diffrn_reflns_number 35860
_diffrn_reflns_theta_full 30.87
_diffrn_reflns_theta_max 30.87
_diffrn_reflns_theta_min 1.15
_exptl_absorpt_coefficient_mu 5.962
_exptl_absorpt_correction_T_max 0.5509
_exptl_absorpt_correction_T_min 0.2712
_exptl_absorpt_correction_type multi-scan
_exptl_absorpt_process_details 'Sadabs (Sheldrick, 1996)'
_exptl_crystal_colour Colorless
_exptl_crystal_density_diffrn 1.890
_exptl_crystal_density_method 'not measured'
_exptl_crystal_description block
_exptl_crystal_F_000 1096
_exptl_crystal_size_max 0.23
_exptl_crystal_size_mid 0.16
_exptl_crystal_size_min 0.10
_refine_diff_density_max 6.082
_refine_diff_density_min -3.100
_refine_diff_density_rms 0.245
_refine_ls_extinction_method none
_refine_ls_goodness_of_fit_ref 0.967
_refine_ls_hydrogen_treatment constr
_refine_ls_matrix_type full
_refine_ls_number_parameters 469
_refine_ls_number_reflns 11693
_refine_ls_number_restraints 0
_refine_ls_restrained_S_all 0.967
_refine_ls_R_factor_all 0.0734
_refine_ls_R_factor_gt 0.0473
_refine_ls_shift/su_max 0.001
_refine_ls_shift/su_mean 0.000
_refine_ls_structure_factor_coef Fsqd
_refine_ls_weighting_details 'calc w=1/[\s^2^(Fo^2^)+(0.0595P)^2^] where P=(Fo^2^+2Fc^2^)/3'
_refine_ls_weighting_scheme calc
_refine_ls_wR_factor_gt 0.1048
_refine_ls_wR_factor_ref 0.1141
_reflns_number_gt 8099
_reflns_number_total 11693
_reflns_threshold_expression I>2\s(I)
_cod_data_source_file om201158k_si_003.cif
_cod_data_source_block smp09
_cod_depositor_comments
;
The following automatic conversions were performed:

'_symmetry_cell_setting' value 'Triclinic' changed to 'triclinic'
according to /home/saulius/struct/CIF-dictionaries/cif_core.dic
dictionary named 'cif_core.dic' version 2.4.1 from
2010-06-29.

'_geom_bond_publ_flag' value 'Y' changed to 'y'
according to /home/saulius/struct/CIF-dictionaries/cif_core.dic
dictionary named 'cif_core.dic' version 2.4.1 from 2010-06-29 (52
times).

'_geom_angle_publ_flag' value 'Y' changed to 'y' according
to /home/saulius/struct/CIF-dictionaries/cif_core.dic dictionary
named 'cif_core.dic' version 2.4.1 from 2010-06-29 (82
times).

'_geom_torsion_publ_flag' value 'Y' changed to 'y' according
to /home/saulius/struct/CIF-dictionaries/cif_core.dic dictionary
named 'cif_core.dic' version 2.4.1 from 2010-06-29 (122 times).

Automatic conversion script
Id: cif_fix_values 1715 2011-07-08 13:25:40Z adriana 
;
_cod_original_sg_symbol_H-M P-1
_cod_database_code 4068159

loop_
_symmetry_equiv_pos_as_xyz
'x, y, z'
'-x, -y, -z'

loop_
_atom_site_label
_atom_site_type_symbol
_atom_site_fract_x
_atom_site_fract_y
_atom_site_fract_z
_atom_site_U_iso_or_equiv
_atom_site_adp_type
_atom_site_occupancy
_atom_site_symmetry_multiplicity
_atom_site_calc_flag
_atom_site_refinement_flags
W1 W 0.21358(2) 0.70805(2) 0.479641(14) 0.01676(7) Uani 1 1 d .
P1 P 0.32152(15) 0.63091(14) 0.35414(9) 0.0174(3) Uani 1 1 d .
H1 H 0.4032 0.6669 0.3383 0.021 Uiso 1 1 calc R
P2 P 0.18562(16) 0.68013(15) 0.26452(9) 0.0194(3) Uani 1 1 d .
O1 O 0.4880(5) 0.8041(5) 0.4813(3) 0.0345(12) Uani 1 1 d .
O2 O 0.3576(5) 0.4606(4) 0.5567(3) 0.0289(11) Uani 1 1 d .
O3 O -0.0663(5) 0.6260(4) 0.4692(3) 0.0301(11) Uani 1 1 d .
O4 O 0.0880(5) 0.9631(4) 0.4068(3) 0.0343(12) Uani 1 1 d .
O5 O 0.0860(5) 0.8003(4) 0.6408(3) 0.0327(11) Uani 1 1 d .
O6 O 0.1366(5) 0.8085(4) 0.2544(3) 0.0265(10) Uani 1 1 d .
O7 O 0.2643(4) 0.6147(4) 0.1921(2) 0.0242(10) Uani 1 1 d .
O8 O 0.0680(5) 0.6131(5) 0.2914(3) 0.0323(12) Uani 1 1 d .
C1 C 0.3908(7) 0.7675(6) 0.4827(4) 0.0229(13) Uani 1 1 d .
C2 C 0.3061(6) 0.5491(5) 0.5288(3) 0.0186(12) Uani 1 1 d .
C3 C 0.0363(6) 0.6536(6) 0.4721(4) 0.0214(13) Uani 1 1 d .
C4 C 0.1304(6) 0.8710(6) 0.4313(4) 0.0231(13) Uani 1 1 d .
C5 C 0.1317(7) 0.7686(6) 0.5823(4) 0.0226(13) Uani 1 1 d .
C6 C 0.3877(6) 0.4741(6) 0.3444(4) 0.0202(13) Uani 1 1 d .
C7 C 0.5213(6) 0.4283(6) 0.3078(4) 0.0254(14) Uani 1 1 d .
H7 H 0.5782 0.4798 0.2865 0.030 Uiso 1 1 calc R
C8 C 0.5717(8) 0.3083(7) 0.3023(4) 0.0367(18) Uani 1 1 d .
H8 H 0.6635 0.2774 0.2780 0.044 Uiso 1 1 calc R
C9 C 0.4874(8) 0.2333(7) 0.3324(4) 0.0362(18) Uani 1 1 d .
H9 H 0.5217 0.1508 0.3287 0.043 Uiso 1 1 calc R
C10 C 0.3546(8) 0.2775(7) 0.3676(4) 0.0357(17) Uani 1 1 d .
H10 H 0.2970 0.2257 0.3871 0.043 Uiso 1 1 calc R
C11 C 0.3043(7) 0.3978(6) 0.3747(4) 0.0250(14) Uani 1 1 d .
H11 H 0.2133 0.4279 0.4002 0.030 Uiso 1 1 calc R
C12 C 0.3655(7) 0.6656(7) 0.1403(4) 0.0294(15) Uani 1 1 d .
H12A H 0.4345 0.6859 0.1686 0.035 Uiso 1 1 calc R
H12B H 0.3162 0.7377 0.1134 0.035 Uiso 1 1 calc R
C13 C 0.4383(7) 0.5734(7) 0.0849(4) 0.0365(18) Uani 1 1 d .
H13A H 0.5067 0.6037 0.0491 0.055 Uiso 1 1 calc R
H13B H 0.3687 0.5539 0.0575 0.055 Uiso 1 1 calc R
H13C H 0.4866 0.5026 0.1123 0.055 Uiso 1 1 calc R
C14 C 0.0259(10) 0.5317(9) 0.2498(5) 0.055(3) Uani 1 1 d .
H14A H 0.1095 0.4697 0.2328 0.066 Uiso 1 1 calc R
H14B H -0.0132 0.5735 0.2043 0.066 Uiso 1 1 calc R
C15 C -0.0768(10) 0.4777(9) 0.2930(5) 0.058(3) Uani 1 1 d .
H15A H -0.1025 0.4237 0.2619 0.087 Uiso 1 1 calc R
H15B H -0.1603 0.5385 0.3096 0.087 Uiso 1 1 calc R
H15C H -0.0376 0.4339 0.3373 0.087 Uiso 1 1 calc R
W2 W 0.79283(2) 0.78568(2) 0.045265(15) 0.02208(8) Uani 1 1 d .
P3 P 0.80050(16) 0.88142(15) 0.16308(9) 0.0193(3) Uani 1 1 d .
H3 H 0.8908 0.8385 0.1818 0.023 Uiso 1 1 calc R
P4 P 0.63697(16) 0.86370(15) 0.25600(9) 0.0207(3) Uani 1 1 d .
O16 O 0.8622(5) 1.0129(5) -0.0483(3) 0.0355(12) Uani 1 1 d .
O17 O 1.1168(6) 0.6627(6) 0.0432(3) 0.0593(19) Uani 1 1 d .
O18 O 0.7381(5) 0.5597(4) 0.1432(3) 0.0369(12) Uani 1 1 d .
O19 O 0.4641(5) 0.8938(5) 0.0489(3) 0.0383(13) Uani 1 1 d .
O20 O 0.7957(7) 0.6630(6) -0.1050(3) 0.0574(17) Uani 1 1 d .
O21 O 0.6257(5) 0.7419(4) 0.2705(3) 0.0268(10) Uani 1 1 d .
O22 O 0.6637(4) 0.9244(4) 0.3256(3) 0.0240(10) Uani 1 1 d .
O23 O 0.5078(4) 0.9548(4) 0.2265(3) 0.0267(10) Uani 1 1 d .
C16 C 0.8367(6) 0.9320(6) -0.0156(4) 0.0242(14) Uani 1 1 d .
C17 C 1.0005(7) 0.7098(7) 0.0438(4) 0.0339(17) Uani 1 1 d .
C18 C 0.7554(7) 0.6414(6) 0.1089(4) 0.0255(14) Uani 1 1 d .
C19 C 0.5829(7) 0.8567(6) 0.0487(4) 0.0271(15) Uani 1 1 d .
C20 C 0.7949(8) 0.7073(7) -0.0501(5) 0.0373(18) Uani 1 1 d .
C21 C 0.8032(6) 1.0355(6) 0.1582(4) 0.0215(13) Uani 1 1 d .
C22 C 0.9071(6) 1.0713(6) 0.1874(4) 0.0234(13) Uani 1 1 d .
H22 H 0.9723 1.0168 0.2150 0.028 Uiso 1 1 calc R
C23 C 0.9150(8) 1.1882(6) 0.1758(4) 0.0306(16) Uani 1 1 d .
H23 H 0.9861 1.2134 0.1956 0.037 Uiso 1 1 calc R
C24 C 0.8211(8) 1.2672(7) 0.1360(4) 0.0360(17) Uani 1 1 d .
H24 H 0.8283 1.3464 0.1280 0.043 Uiso 1 1 calc R
C25 C 0.7166(8) 1.2321(7) 0.1076(4) 0.0382(19) Uani 1 1 d .
H25 H 0.6515 1.2875 0.0804 0.046 Uiso 1 1 calc R
C26 C 0.7056(7) 1.1167(6) 0.1184(4) 0.0300(15) Uani 1 1 d .
H26 H 0.6330 1.0927 0.0991 0.036 Uiso 1 1 calc R
C27 C 0.7617(6) 0.8592(6) 0.3774(4) 0.0257(14) Uani 1 1 d .
H27A H 0.8587 0.8409 0.3512 0.031 Uiso 1 1 calc R
H27B H 0.7368 0.7845 0.3961 0.031 Uiso 1 1 calc R
C28 C 0.7506(7) 0.9366(6) 0.4421(4) 0.0318(16) Uani 1 1 d .
H28A H 0.8144 0.8957 0.4783 0.048 Uiso 1 1 calc R
H28B H 0.6541 0.9544 0.4673 0.048 Uiso 1 1 calc R
H28C H 0.7761 1.0099 0.4228 0.048 Uiso 1 1 calc R
C29 C 0.3686(6) 0.9742(6) 0.2715(4) 0.0308(16) Uani 1 1 d .
H29A H 0.3746 0.9953 0.3230 0.037 Uiso 1 1 calc R
H29B H 0.3337 0.9017 0.2754 0.037 Uiso 1 1 calc R
C30 C 0.2720(7) 1.0714(7) 0.2327(4) 0.0371(18) Uani 1 1 d .
H30A H 0.1781 1.0857 0.2612 0.056 Uiso 1 1 calc R
H30B H 0.2672 1.0497 0.1817 0.056 Uiso 1 1 calc R
H30C H 0.3069 1.1428 0.2297 0.056 Uiso 1 1 calc R

loop_
_atom_site_aniso_label
_atom_site_aniso_U_11
_atom_site_aniso_U_22
_atom_site_aniso_U_33
_atom_site_aniso_U_23
_atom_site_aniso_U_13
_atom_site_aniso_U_12
W1 0.01846(11) 0.01716(14) 0.01382(13) 0.00137(9) 0.00021(9) -0.00459(9)
P1 0.0173(6) 0.0199(8) 0.0150(8) 0.0029(6) 0.0005(6) -0.0073(6)
P2 0.0203(7) 0.0223(9) 0.0166(8) 0.0006(6) -0.0016(6) -0.0074(6)
O1 0.030(2) 0.035(3) 0.042(3) -0.003(2) -0.003(2) -0.016(2)
O2 0.032(2) 0.022(3) 0.029(3) 0.002(2) -0.006(2) 0.000(2)
O3 0.025(2) 0.035(3) 0.032(3) 0.006(2) -0.003(2) -0.012(2)
O4 0.037(3) 0.023(3) 0.038(3) 0.008(2) -0.001(2) -0.003(2)
O5 0.049(3) 0.024(3) 0.020(3) 0.002(2) 0.001(2) -0.001(2)
O6 0.031(2) 0.022(3) 0.023(3) 0.004(2) -0.0044(19) -0.0007(19)
O7 0.026(2) 0.030(3) 0.017(2) -0.0017(19) 0.0041(18) -0.0119(19)
O8 0.029(2) 0.046(3) 0.026(3) -0.008(2) 0.004(2) -0.019(2)
C1 0.031(3) 0.024(4) 0.014(3) 0.000(3) -0.004(2) -0.007(3)
C2 0.025(3) 0.017(3) 0.013(3) 0.000(2) -0.001(2) -0.004(2)
C3 0.024(3) 0.020(3) 0.017(3) 0.005(3) -0.003(2) -0.002(2)
C4 0.022(3) 0.024(4) 0.019(3) 0.005(3) 0.002(2) -0.003(3)
C5 0.030(3) 0.020(3) 0.018(3) 0.000(3) -0.003(3) -0.006(3)
C6 0.020(3) 0.021(3) 0.017(3) -0.002(3) -0.001(2) 0.000(2)
C7 0.021(3) 0.036(4) 0.017(3) 0.000(3) 0.002(2) -0.006(3)
C8 0.035(4) 0.040(5) 0.025(4) -0.006(3) -0.004(3) 0.011(3)
C9 0.053(5) 0.020(4) 0.033(4) -0.009(3) -0.012(4) 0.003(3)
C10 0.050(4) 0.028(4) 0.029(4) 0.000(3) -0.003(3) -0.011(3)
C11 0.028(3) 0.024(4) 0.021(4) 0.000(3) 0.004(3) -0.008(3)
C12 0.028(3) 0.038(4) 0.021(4) 0.001(3) 0.006(3) -0.013(3)
C13 0.031(4) 0.053(5) 0.024(4) -0.007(4) 0.004(3) -0.009(3)
C14 0.088(7) 0.075(7) 0.026(5) 0.006(4) -0.008(4) -0.064(6)
C15 0.072(6) 0.080(7) 0.042(5) 0.022(5) -0.019(5) -0.056(6)
W2 0.02297(13) 0.02475(16) 0.01832(15) 0.00034(11) -0.00233(10) -0.00592(11)
P3 0.0184(7) 0.0207(9) 0.0179(8) 0.0026(7) -0.0008(6) -0.0050(6)
P4 0.0207(7) 0.0225(9) 0.0182(9) 0.0021(7) 0.0001(6) -0.0064(6)
O16 0.036(3) 0.039(3) 0.029(3) 0.004(2) 0.005(2) -0.011(2)
O17 0.033(3) 0.096(6) 0.032(3) 0.016(3) 0.003(2) 0.006(3)
O18 0.047(3) 0.024(3) 0.042(3) 0.003(2) -0.010(2) -0.010(2)
O19 0.029(3) 0.043(3) 0.043(3) 0.019(3) -0.009(2) -0.014(2)
O20 0.097(5) 0.047(4) 0.035(4) -0.014(3) -0.007(3) -0.026(4)
O21 0.031(2) 0.023(3) 0.027(3) 0.002(2) 0.0015(19) -0.012(2)
O22 0.027(2) 0.023(3) 0.020(2) 0.0025(19) -0.0040(18) -0.0037(18)
O23 0.019(2) 0.033(3) 0.025(3) 0.007(2) 0.0009(18) -0.0056(19)
C16 0.025(3) 0.023(4) 0.025(4) -0.002(3) 0.000(3) -0.009(3)
C17 0.034(4) 0.053(5) 0.011(3) 0.010(3) 0.002(3) -0.010(3)
C18 0.034(3) 0.017(3) 0.025(4) -0.004(3) -0.004(3) -0.005(3)
C19 0.034(3) 0.035(4) 0.017(3) 0.014(3) -0.007(3) -0.020(3)
C20 0.043(4) 0.031(4) 0.039(5) -0.002(4) -0.009(3) -0.007(3)
C21 0.023(3) 0.023(4) 0.015(3) 0.000(3) 0.004(2) -0.003(2)
C22 0.027(3) 0.021(4) 0.021(3) -0.003(3) 0.003(2) -0.009(3)
C23 0.042(4) 0.028(4) 0.024(4) -0.004(3) 0.005(3) -0.017(3)
C24 0.060(5) 0.022(4) 0.022(4) -0.005(3) 0.009(3) -0.008(3)
C25 0.054(5) 0.025(4) 0.025(4) 0.006(3) -0.003(3) 0.007(3)
C26 0.037(4) 0.031(4) 0.020(4) 0.002(3) -0.005(3) -0.005(3)
C27 0.026(3) 0.026(4) 0.022(4) 0.004(3) -0.002(3) -0.001(3)
C28 0.033(4) 0.033(4) 0.031(4) -0.004(3) -0.001(3) -0.012(3)
C29 0.019(3) 0.030(4) 0.039(4) 0.004(3) 0.004(3) -0.005(3)
C30 0.030(4) 0.045(5) 0.033(4) -0.004(4) -0.004(3) -0.002(3)

loop_
_atom_type_symbol
_atom_type_description
_atom_type_scat_dispersion_real
_atom_type_scat_dispersion_imag
_atom_type_scat_source
C C 0.0033 0.0016 'International Tables Vol C Tables 4.2.6.8 and 6.1.1.4'
H H 0.0000 0.0000 'International Tables Vol C Tables 4.2.6.8 and 6.1.1.4'
O O 0.0106 0.0060 'International Tables Vol C Tables 4.2.6.8 and 6.1.1.4'
P P 0.1023 0.0942 'International Tables Vol C Tables 4.2.6.8 and 6.1.1.4'
W W -0.8490 6.8722 'International Tables Vol C Tables 4.2.6.8 and 6.1.1.4'

loop_
_geom_angle_atom_site_label_1
_geom_angle_atom_site_label_2
_geom_angle_atom_site_label_3
_geom_angle
_geom_angle_publ_flag
C5 W1 C3 90.0(3) y
C5 W1 C2 90.3(3) y
C3 W1 C2 91.7(2) y
C5 W1 C1 91.4(3) y
C3 W1 C1 177.4(2) y
C2 W1 C1 90.5(2) y
C5 W1 C4 89.4(3) y
C3 W1 C4 91.6(2) y
C2 W1 C4 176.8(2) y
C1 W1 C4 86.2(2) y
C5 W1 P1 178.35(18) y
C3 W1 P1 91.26(18) y
C2 W1 P1 88.54(17) y
C1 W1 P1 87.38(18) y
C4 W1 P1 91.71(19) y
C6 P1 P2 102.1(2) y
C6 P1 W1 120.1(2) y
P2 P1 W1 114.88(8) y
C6 P1 H1 106.3 ?
P2 P1 H1 106.3 ?
W1 P1 H1 106.3 ?
O6 P2 O8 115.3(3) y
O6 P2 O7 115.8(3) y
O8 P2 O7 102.7(3) y
O6 P2 P1 111.4(2) y
O8 P2 P1 102.4(2) y
O7 P2 P1 108.06(18) y
C12 O7 P2 120.2(4) y
C14 O8 P2 126.8(5) y
O1 C1 W1 176.6(6) y
O2 C2 W1 179.5(6) y
O3 C3 W1 177.7(6) y
O4 C4 W1 176.7(6) y
O5 C5 W1 178.5(6) y
C7 C6 C11 119.3(6) y
C7 C6 P1 121.1(5) y
C11 C6 P1 119.6(5) y
C8 C7 C6 120.5(7) y
C8 C7 H7 119.7 ?
C6 C7 H7 119.7 ?
C7 C8 C9 119.6(7) y
C7 C8 H8 120.2 ?
C9 C8 H8 120.2 ?
C10 C9 C8 120.4(7) y
C10 C9 H9 119.8 ?
C8 C9 H9 119.8 ?
C9 C10 C11 120.3(7) y
C9 C10 H10 119.8 ?
C11 C10 H10 119.8 ?
C10 C11 C6 119.8(6) y
C10 C11 H11 120.1 ?
C6 C11 H11 120.1 ?
O7 C12 C13 106.7(6) y
O7 C12 H12A 110.4 ?
C13 C12 H12A 110.4 ?
O7 C12 H12B 110.4 ?
C13 C12 H12B 110.4 ?
H12A C12 H12B 108.6 ?
C12 C13 H13A 109.5 ?
C12 C13 H13B 109.5 ?
H13A C13 H13B 109.5 ?
C12 C13 H13C 109.5 ?
H13A C13 H13C 109.5 ?
H13B C13 H13C 109.5 ?
O8 C14 C15 112.8(7) y
O8 C14 H14A 109 ?
C15 C14 H14A 109 ?
O8 C14 H14B 109 ?
C15 C14 H14B 109 ?
H14A C14 H14B 107.8 ?
C14 C15 H15A 109.5 ?
C14 C15 H15B 109.5 ?
H15A C15 H15B 109.5 ?
C14 C15 H15C 109.5 ?
H15A C15 H15C 109.5 ?
H15B C15 H15C 109.5 ?
C20 W2 C17 88.9(3) y
C20 W2 C19 91.0(3) y
C17 W2 C19 178.0(3) y
C20 W2 C18 90.9(3) y
C17 W2 C18 87.5(3) y
C19 W2 C18 90.5(3) y
C20 W2 C16 91.0(3) y
C17 W2 C16 90.9(3) y
C19 W2 C16 91.1(2) y
C18 W2 C16 177.4(2) y
C20 W2 P3 177.8(2) y
C17 W2 P3 89.0(2) y
C19 W2 P3 91.1(2) y
C18 W2 P3 89.57(19) y
C16 W2 P3 88.41(19) y
C21 P3 P4 104.7(2) y
C21 P3 W2 119.5(2) y
P4 P3 W2 115.67(8) y
C21 P3 H3 105.2 ?
P4 P3 H3 105.2 ?
W2 P3 H3 105.2 ?
O21 P4 O22 115.4(3) y
O21 P4 O23 117.2(3) y
O22 P4 O23 102.8(3) y
O21 P4 P3 112.0(2) y
O22 P4 P3 107.92(19) y
O23 P4 P3 99.91(19) y
C27 O22 P4 120.3(4) y
C29 O23 P4 120.2(4) y
O16 C16 W2 178.9(6) y
O17 C17 W2 177.3(8) y
O18 C18 W2 178.1(6) y
O19 C19 W2 177.5(7) y
O20 C20 W2 179.6(8) y
C22 C21 C26 120.3(6) y
C22 C21 P3 120.6(5) y
C26 C21 P3 118.9(5) y
C21 C22 C23 119.2(6) y
C21 C22 H22 120.4 ?
C23 C22 H22 120.4 ?
C24 C23 C22 120.7(7) y
C24 C23 H23 119.7 ?
C22 C23 H23 119.7 ?
C23 C24 C25 120.3(7) y
C23 C24 H24 119.9 ?
C25 C24 H24 119.9 ?
C24 C25 C26 120.5(7) y
C24 C25 H25 119.8 ?
C26 C25 H25 119.8 ?
C25 C26 C21 119.1(7) y
C25 C26 H26 120.4 ?
C21 C26 H26 120.4 ?
O22 C27 C28 107.0(5) y
O22 C27 H27A 110.3 ?
C28 C27 H27A 110.3 ?
O22 C27 H27B 110.3 ?
C28 C27 H27B 110.3 ?
H27A C27 H27B 108.6 ?
C27 C28 H28A 109.5 ?
C27 C28 H28B 109.5 ?
H28A C28 H28B 109.5 ?
C27 C28 H28C 109.5 ?
H28A C28 H28C 109.5 ?
H28B C28 H28C 109.5 ?
O23 C29 C30 107.7(6) y
O23 C29 H29A 110.2 ?
C30 C29 H29A 110.2 ?
O23 C29 H29B 110.2 ?
C30 C29 H29B 110.2 ?
H29A C29 H29B 108.5 ?
C29 C30 H30A 109.5 ?
C29 C30 H30B 109.5 ?
H30A C30 H30B 109.5 ?
C29 C30 H30C 109.5 ?
H30A C30 H30C 109.5 ?
H30B C30 H30C 109.5 ?

loop_
_geom_bond_atom_site_label_1
_geom_bond_atom_site_label_2
_geom_bond_distance
_geom_bond_publ_flag
W1 C5 2.019(7) y
W1 C3 2.038(6) y
W1 C2 2.052(6) y
W1 C1 2.054(6) y
W1 C4 2.059(7) y
W1 P1 2.4966(16) y
P1 C6 1.814(6) y
P1 P2 2.187(2) y
P1 H1 1 ?
P2 O6 1.471(5) y
P2 O8 1.565(5) y
P2 O7 1.575(5) y
O1 C1 1.146(7) y
O2 C2 1.146(7) y
O3 C3 1.151(7) y
O4 C4 1.134(8) y
O5 C5 1.139(8) y
O7 C12 1.474(8) y
O8 C14 1.433(9) y
C6 C7 1.393(8) y
C6 C11 1.395(9) y
C7 C8 1.383(10) y
C7 H7 0.95 ?
C8 C9 1.389(11) y
C8 H8 0.95 ?
C9 C10 1.374(10) y
C9 H9 0.95 ?
C10 C11 1.39(1) y
C10 H10 0.95 ?
C11 H11 0.95 ?
C12 C13 1.51(1) y
C12 H12a 0.99 ?
C12 H12b 0.99 ?
C13 H13a 0.98 ?
C13 H13b 0.98 ?
C13 H13c 0.98 ?
C14 C15 1.436(11) y
C14 H14a 0.99 ?
C14 H14b 0.99 ?
C15 H15a 0.98 ?
C15 H15b 0.98 ?
C15 H15c 0.98 ?
W2 C20 2.006(8) y
W2 C17 2.028(7) y
W2 C19 2.036(7) y
W2 C18 2.046(7) y
W2 C16 2.065(7) y
W2 P3 2.4956(17) y
P3 C21 1.815(7) y
P3 P4 2.193(2) y
P3 H3 1 ?
P4 O21 1.464(5) y
P4 O22 1.572(5) y
P4 O23 1.574(4) y
O16 C16 1.139(8) y
O17 C17 1.148(8) y
O18 C18 1.132(8) y
O19 C19 1.150(8) y
O20 C20 1.150(9) y
O22 C27 1.467(7) y
O23 C29 1.474(7) y
C21 C22 1.382(8) y
C21 C26 1.405(9) y
C22 C23 1.393(9) y
C22 H22 0.95 ?
C23 C24 1.371(10) y
C23 H23 0.95 ?
C24 C25 1.377(11) y
C24 H24 0.95 ?
C25 C26 1.384(10) y
C25 H25 0.95 ?
C26 H26 0.95 ?
C27 C28 1.512(9) y
C27 H27a 0.99 ?
C27 H27b 0.99 ?
C28 H28a 0.98 ?
C28 H28b 0.98 ?
C28 H28c 0.98 ?
C29 C30 1.488(10) y
C29 H29a 0.99 ?
C29 H29b 0.99 ?
C30 H30a 0.98 ?
C30 H30b 0.98 ?
C30 H30c 0.98 ?

loop_
_geom_torsion_atom_site_label_1
_geom_torsion_atom_site_label_2
_geom_torsion_atom_site_label_3
_geom_torsion_atom_site_label_4
_geom_torsion
_geom_torsion_publ_flag
C5 W1 P1 C6 63(7) y
C3 W1 P1 C6 -74.5(3) y
C2 W1 P1 C6 17.1(3) y
C1 W1 P1 C6 107.7(3) y
C4 W1 P1 C6 -166.1(3) y
C5 W1 P1 P2 -174(7) y
C3 W1 P1 P2 47.88(19) y
C2 W1 P1 P2 139.51(18) y
C1 W1 P1 P2 -129.9(2) y
C4 W1 P1 P2 -43.72(19) y
C6 P1 P2 O6 -171.3(3) y
W1 P1 P2 O6 57.0(2) y
C6 P1 P2 O8 65.0(3) y
W1 P1 P2 O8 -66.7(2) y
C6 P1 P2 O7 -43.0(3) y
W1 P1 P2 O7 -174.66(18) y
O6 P2 O7 C12 41.1(5) y
O8 P2 O7 C12 167.6(5) y
P1 P2 O7 C12 -84.6(5) y
O6 P2 O8 C14 114.4(7) y
O7 P2 O8 C14 -12.5(7) y
P1 P2 O8 C14 -124.5(7) y
C5 W1 C1 O1 -120(10) y
C3 W1 C1 O1 3(14) y
C2 W1 C1 O1 150(10) y
C4 W1 C1 O1 -30(10) y
P1 W1 C1 O1 62(10) y
C5 W1 C2 O2 -11(63) y
C3 W1 C2 O2 -101(63) y
C1 W1 C2 O2 81(63) y
C4 W1 C2 O2 74(64) y
P1 W1 C2 O2 168(10) y
C5 W1 C3 O3 33(14) y
C2 W1 C3 O3 123(14) y
C1 W1 C3 O3 -89(16) y
C4 W1 C3 O3 -56(14) y
P1 W1 C3 O3 -148(14) y
C5 W1 C4 O4 56(10) y
C3 W1 C4 O4 146(10) y
C2 W1 C4 O4 -28(13) y
C1 W1 C4 O4 -35(10) y
P1 W1 C4 O4 -122(10) y
C3 W1 C5 O5 75(22) y
C2 W1 C5 O5 -16(22) y
C1 W1 C5 O5 -107(22) y
C4 W1 C5 O5 167(22) y
P1 W1 C5 O5 -62(25) y
P2 P1 C6 C7 100.6(5) y
W1 P1 C6 C7 -130.9(5) y
P2 P1 C6 C11 -80.0(5) y
W1 P1 C6 C11 48.5(6) y
C11 C6 C7 C8 -0.8(1) y
P1 C6 C7 C8 178.5(5) y
C6 C7 C8 C9 1.1(1) y
C7 C8 C9 C10 0(11) y
C8 C9 C10 C11 -1.3(11) y
C9 C10 C11 C6 1.5(11) y
C7 C6 C11 C10 -0.5(1) y
P1 C6 C11 C10 -179.9(5) y
P2 O7 C12 C13 171.0(4) y
P2 O8 C14 C15 174.9(6) y
C20 W2 P3 C21 87(6) y
C17 W2 P3 C21 102.5(3) y
C19 W2 P3 C21 -79.4(3) y
C18 W2 P3 C21 -170.0(3) y
C16 W2 P3 C21 11.7(3) y
C20 W2 P3 P4 -146(6) y
C17 W2 P3 P4 -130.9(2) y
C19 W2 P3 P4 47.1(2) y
C18 W2 P3 P4 -43.4(2) y
C16 W2 P3 P4 138.22(19) y
C21 P3 P4 O21 -177.0(3) y
W2 P3 P4 O21 49.4(2) y
C21 P3 P4 O22 -48.8(3) y
W2 P3 P4 O22 177.49(18) y
C21 P3 P4 O23 58.2(3) y
W2 P3 P4 O23 -75.5(2) y
O21 P4 O22 C27 40.9(5) y
O23 P4 O22 C27 169.8(4) y
P3 P4 O22 C27 -85.2(5) y
O21 P4 O23 C29 58.6(6) y
O22 P4 O23 C29 -69.1(5) y
P3 P4 O23 C29 179.8(4) y
C20 W2 C16 O16 -144(35) y
C17 W2 C16 O16 -56(35) y
C19 W2 C16 O16 125(35) y
C18 W2 C16 O16 -5(39) y
P3 W2 C16 O16 33(35) y
C20 W2 C17 O17 -62(13) y
C19 W2 C17 O17 25(19) y
C18 W2 C17 O17 29(13) y
C16 W2 C17 O17 -153(13) y
P3 W2 C17 O17 119(13) y
C20 W2 C18 O18 61(19) y
C17 W2 C18 O18 -28(19) y
C19 W2 C18 O18 152(19) y
C16 W2 C18 O18 -78(20) y
P3 W2 C18 O18 -117(19) y
C20 W2 C19 O19 20(14) y
C17 W2 C19 O19 -67(17) y
C18 W2 C19 O19 -71(14) y
C16 W2 C19 O19 111(14) y
P3 W2 C19 O19 -161(14) y
C17 W2 C20 O20 -130(10) y
C19 W2 C20 O20 52(10) y
C18 W2 C20 O20 143(10) y
C16 W2 C20 O20 -39(10) y
P3 W2 C20 O20 -114(10) y
P4 P3 C21 C22 102.5(5) y
W2 P3 C21 C22 -126.0(5) y
P4 P3 C21 C26 -83.1(5) y
W2 P3 C21 C26 48.4(6) y
C26 C21 C22 C23 -1(1) y
P3 C21 C22 C23 173.3(5) y
C21 C22 C23 C24 0.1(1) y
C22 C23 C24 C25 0.7(11) y
C23 C24 C25 C26 -0.5(11) y
C24 C25 C26 C21 -0.5(11) y
C22 C21 C26 C25 1.2(1) y
P3 C21 C26 C25 -173.2(5) y
P4 O22 C27 C28 -173.5(4) y
P4 O23 C29 C30 175.2(5) y
